data_4030063
loop_
_publ_author_name
'Li, Dan'
'Rao, Weidong'
'Tay, Guan Liang'
'Ayers, Benjamin James'
'Chan, Philip Wai Hong'

_publ_section_title
;
 Gold-catalyzed cycloisomerization of 1,6-diyne esters to
 1H-cyclopenta[b]naphthalenes, cis-cyclopenten-2-yl \d-diketones, and
 bicyclo[3.2.0]hepta-1,5-dienes.
;
_journal_issue 23
_journal_name_full 'The Journal of organic chemistry'
_journal_page_first 11301
_journal_page_last 11315
_journal_paper_doi 10.1021/jo5020195
_journal_volume 79
_journal_year 2014
_chemical_formula_sum 'C25 H17 F'
_chemical_formula_weight 336.38
_space_group_crystal_system triclinic
_space_group_IT_number 2
_space_group_name_Hall '-P 1'
_space_group_name_H-M_alt 'P -1'
_symmetry_space_group_name_Hall '-P 1'
_symmetry_space_group_name_H-M 'P -1'
_atom_sites_solution_hydrogens geom
_cell_angle_alpha 74.680(3)
_cell_angle_beta 69.564(3)
_cell_angle_gamma 65.582(4)
_cell_formula_units_Z 2
_cell_length_a 9.2960(5)
_cell_length_b 9.5612(6)
_cell_length_c 11.2173(6)
_cell_measurement_reflns_used 4489
_cell_measurement_temperature 296.(2)
_cell_measurement_theta_max 27.6832
_cell_measurement_theta_min 2.5014
_cell_volume 842.25(9)
_computing_cell_refinement 'SAINT V8.34A (Bruker AXS Inc., 2013)'
_computing_data_collection 'APEX2 (Bruker AXS Inc., 2013)'
_computing_data_reduction 'SAINT V8.34A (Bruker AXS Inc., 2013)'
_computing_molecular_graphics 'XP (Bruker AXS Inc., 2013)'
_computing_publication_material 'APEX2 (Bruker AXS Inc., 2013)'
_computing_structure_refinement 'SHELXL-2013 (Sheldrick, 2013)'
_diffrn_ambient_temperature 296.(2)
_diffrn_detector_area_resol_mean 8.3333
_diffrn_measured_fraction_theta_full 0.993
_diffrn_measured_fraction_theta_max 0.993
_diffrn_measurement_device_type 'CCD area detector'
_diffrn_measurement_method 'phi and omega scans'
_diffrn_radiation_monochromator graphite
_diffrn_radiation_type MoK\a
_diffrn_radiation_wavelength 0.71073
_diffrn_reflns_av_R_equivalents 0.0451
_diffrn_reflns_av_unetI/netI 0.0427
_diffrn_reflns_limit_h_max 12
_diffrn_reflns_limit_h_min -11
_diffrn_reflns_limit_k_max 12
_diffrn_reflns_limit_k_min -12
_diffrn_reflns_limit_l_max 15
_diffrn_reflns_limit_l_min 0
_diffrn_reflns_number 4195
_diffrn_reflns_theta_full 28.44
_diffrn_reflns_theta_max 28.44
_diffrn_reflns_theta_min 1.96
_diffrn_source 'fine-focus sealed tube'
_exptl_absorpt_coefficient_mu 0.083
_exptl_absorpt_correction_T_max 0.99
_exptl_absorpt_correction_T_min 0.75
_exptl_absorpt_correction_type multi-scan
_exptl_absorpt_process_details 'SADABS V2012/1 (Bruker AXS Inc.)'
_exptl_crystal_colour colourless
_exptl_crystal_density_diffrn 1.326
_exptl_crystal_density_method 'not measured'
_exptl_crystal_description block
_exptl_crystal_F_000 352
_exptl_crystal_size_max 0.320
_exptl_crystal_size_mid 0.220
_exptl_crystal_size_min 0.160
_refine_diff_density_max 0.326
_refine_diff_density_min -0.252
_refine_ls_extinction_method none
_refine_ls_goodness_of_fit_ref 1.083
_refine_ls_hydrogen_treatment constr
_refine_ls_matrix_type full
_refine_ls_number_parameters 236
_refine_ls_number_reflns 4195
_refine_ls_number_restraints 0
_refine_ls_restrained_S_all 1.083
_refine_ls_R_factor_all 0.0677
_refine_ls_R_factor_gt 0.0492
_refine_ls_shift/su_max 0.000
_refine_ls_shift/su_mean 0.000
_refine_ls_structure_factor_coef Fsqd
_refine_ls_weighting_details 'w=1/[\s^2^(Fo^2^)+(0.0810P)^2^+0.1722P] where P=(Fo^2^+2Fc^2^)/3'
_refine_ls_weighting_scheme calc
_refine_ls_wR_factor_gt 0.1293
_refine_ls_wR_factor_ref 0.1480
_reflns_number_gt 3434
_reflns_number_total 4195
_reflns_threshold_expression 'I > 2\s(I)'
_cod_data_source_file jo5020195_si_006.cif
_cod_data_source_block I
_cod_depositor_comments 'Adding full bibliography for 4030057--4030064.cif.'
_cod_database_code 4030063

loop_
_space_group_symop_operation_xyz
'x, y, z'
'-x, -y, -z'

loop_
_atom_site_type_symbol
_atom_site_label
_atom_site_fract_x
_atom_site_fract_y
_atom_site_fract_z
_atom_site_U_iso_or_equiv
_atom_site_adp_type
_atom_site_calc_flag
_atom_site_refinement_flags_adp
_atom_site_refinement_flags_posn
_atom_site_occupancy
C C1 0.0415(2) 0.72811(19) 0.54249(18) 0.0205(4) Uani d . . 1
C C2 0.1283(2) 0.6785(2) 0.63909(18) 0.0217(4) Uani d . . 1
C C3 0.3020(2) 0.6284(2) 0.6075(2) 0.0259(4) Uani d . . 1
H H3 0.3621 0.63 0.5215 0.031 Uiso calc U R 1
C C4 0.3831(3) 0.5780(2) 0.7002(2) 0.0300(4) Uani d . . 1
H H4 0.4972 0.5446 0.6769 0.036 Uiso calc U R 1
C C5 0.2943(3) 0.5765(2) 0.8314(2) 0.0329(5) Uani d . . 1
H H5 0.3498 0.5436 0.8942 0.04 Uiso calc U R 1
C C6 0.1273(3) 0.6232(2) 0.8657(2) 0.0300(4) Uani d . . 1
H H6 0.0698 0.6217 0.9523 0.036 Uiso calc U R 1
C C7 0.0400(2) 0.6737(2) 0.77206(18) 0.0239(4) Uani d . . 1
C C8 -0.1342(2) 0.7164(2) 0.80764(19) 0.0258(4) Uani d . . 1
H H8 -0.193 0.7137 0.8939 0.031 Uiso calc U R 1
C C9 -0.2139(2) 0.7608(2) 0.71558(18) 0.0234(4) Uani d . . 1
C C10 -0.3938(2) 0.8040(2) 0.7304(2) 0.0289(4) Uani d . . 1
H H10A -0.432 0.7198 0.7794 0.035 Uiso calc U R 1
H H10B -0.4595 0.8963 0.7718 0.035 Uiso calc U R 1
C C11 -0.3991(2) 0.8331(2) 0.5943(2) 0.0282(4) Uani d . . 1
H H11 -0.4945 0.8596 0.5706 0.034 Uiso calc U R 1
C C12 -0.2507(2) 0.8169(2) 0.50916(18) 0.0230(4) Uani d . . 1
C C13 -0.1273(2) 0.76798(19) 0.58121(18) 0.0209(4) Uani d . . 1
C C14 0.1369(2) 0.7293(2) 0.40426(17) 0.0206(4) Uani d . . 1
C C15 0.2199(2) 0.8335(2) 0.34452(19) 0.0262(4) Uani d . . 1
H H15 0.2153 0.9027 0.3917 0.031 Uiso calc U R 1
C C16 0.3089(2) 0.8353(2) 0.2160(2) 0.0302(4) Uani d . . 1
H H16 0.3649 0.9039 0.1768 0.036 Uiso calc U R 1
C C17 0.3119(2) 0.7333(2) 0.14880(19) 0.0302(4) Uani d . . 1
C C18 0.2306(2) 0.6300(2) 0.20209(19) 0.0279(4) Uani d . . 1
H H18 0.2341 0.5632 0.1532 0.033 Uiso calc U R 1
C C19 0.1431(2) 0.6284(2) 0.33116(19) 0.0237(4) Uani d . . 1
H H19 0.0879 0.559 0.3693 0.028 Uiso calc U R 1
C C20 -0.2257(2) 0.8457(2) 0.36817(18) 0.0220(4) Uani d . . 1
C C21 -0.1640(2) 0.9600(2) 0.28984(19) 0.0245(4) Uani d . . 1
H H21 -0.1325 1.0163 0.3257 0.029 Uiso calc U R 1
C C22 -0.1494(2) 0.9899(2) 0.1593(2) 0.0295(4) Uani d . . 1
H H22 -0.1091 1.0668 0.1082 0.035 Uiso calc U R 1
C C23 -0.1947(3) 0.9059(2) 0.1042(2) 0.0320(5) Uani d . . 1
H H23 -0.1838 0.9253 0.0163 0.038 Uiso calc U R 1
C C24 -0.2562(3) 0.7932(3) 0.1811(2) 0.0340(5) Uani d . . 1
H H24 -0.2871 0.7368 0.1449 0.041 Uiso calc U R 1
C C25 -0.2722(2) 0.7635(2) 0.3119(2) 0.0298(4) Uani d . . 1
H H25 -0.3145 0.6878 0.3627 0.036 Uiso calc U R 1
F F1 0.40211(17) 0.73228(17) 0.02325(12) 0.0459(4) Uani d . . 1

loop_
_atom_site_aniso_label
_atom_site_aniso_U_11
_atom_site_aniso_U_22
_atom_site_aniso_U_33
_atom_site_aniso_U_12
_atom_site_aniso_U_13
_atom_site_aniso_U_23
C1 0.0216(9) 0.0163(8) 0.0221(9) -0.0074(7) -0.0024(7) -0.0044(7)
C2 0.0238(9) 0.0183(8) 0.0238(9) -0.0077(7) -0.0059(7) -0.0045(7)
C3 0.0245(9) 0.0251(9) 0.0285(10) -0.0088(7) -0.0059(7) -0.0063(8)
C4 0.0262(10) 0.0301(10) 0.0357(11) -0.0078(8) -0.0113(8) -0.0082(8)
C5 0.0375(11) 0.0343(11) 0.0328(11) -0.0108(9) -0.0178(9) -0.0058(9)
C6 0.0376(11) 0.0313(10) 0.0229(10) -0.0125(9) -0.0090(8) -0.0049(8)
C7 0.0286(10) 0.0201(8) 0.0241(10) -0.0087(7) -0.0068(8) -0.0052(7)
C8 0.0281(10) 0.0245(9) 0.0209(9) -0.0098(8) 0.0001(7) -0.0055(7)
C9 0.0228(9) 0.0187(8) 0.0251(9) -0.0071(7) -0.0014(7) -0.0050(7)
C10 0.0209(9) 0.0278(10) 0.0292(10) -0.0063(8) 0.0001(7) -0.0031(8)
C11 0.0219(9) 0.0257(9) 0.0307(10) -0.0057(7) -0.0065(8) 0.0006(8)
C12 0.0204(9) 0.0185(8) 0.0264(10) -0.0059(7) -0.0054(7) -0.0005(7)
C13 0.0224(9) 0.0151(8) 0.0235(9) -0.0070(7) -0.0046(7) -0.0020(7)
C14 0.0168(8) 0.0207(8) 0.0210(9) -0.0045(6) -0.0042(7) -0.0026(7)
C15 0.0248(9) 0.0260(9) 0.0293(10) -0.0110(8) -0.0066(8) -0.0042(8)
C16 0.0290(10) 0.0312(10) 0.0286(11) -0.0149(8) -0.0049(8) 0.0017(8)
C17 0.0252(10) 0.0357(11) 0.0197(9) -0.0043(8) -0.0038(8) -0.0022(8)
C18 0.0293(10) 0.0264(9) 0.0267(10) -0.0044(8) -0.0104(8) -0.0070(8)
C19 0.0213(9) 0.0200(8) 0.0294(10) -0.0059(7) -0.0073(7) -0.0045(7)
C20 0.0173(8) 0.0193(8) 0.0245(9) -0.0031(7) -0.0053(7) -0.0014(7)
C21 0.0218(9) 0.0201(8) 0.0294(10) -0.0065(7) -0.0053(7) -0.0037(7)
C22 0.0277(10) 0.0237(9) 0.0306(11) -0.0077(8) -0.0050(8) 0.0002(8)
C23 0.0306(11) 0.0354(11) 0.0236(10) -0.0043(9) -0.0071(8) -0.0065(8)
C24 0.0335(11) 0.0353(11) 0.0376(12) -0.0118(9) -0.0103(9) -0.0120(9)
C25 0.0282(10) 0.0248(9) 0.0371(11) -0.0119(8) -0.0080(8) -0.0029(8)
F1 0.0493(8) 0.0555(9) 0.0199(6) -0.0169(7) 0.0011(6) -0.0022(6)

loop_
_atom_type_symbol
_atom_type_description
_atom_type_scat_dispersion_real
_atom_type_scat_dispersion_imag
_atom_type_scat_source
C C 0.0033 0.0016 'International Tables Vol C Tables 4.2.6.8 and 6.1.1.4'
H H 0.0000 0.0000 'International Tables Vol C Tables 4.2.6.8 and 6.1.1.4'
F F 0.0171 0.0103 'International Tables Vol C Tables 4.2.6.8 and 6.1.1.4'

loop_
_geom_angle_atom_site_label_1
_geom_angle_atom_site_label_2
_geom_angle_atom_site_label_3
_geom_angle
C13 C1 C2 118.76(17)
C13 C1 C14 122.12(17)
C2 C1 C14 119.08(16)
C3 C2 C7 117.72(18)
C3 C2 C1 122.17(17)
C7 C2 C1 120.08(17)
C4 C3 C2 121.60(19)
C3 C4 C5 120.2(2)
C6 C5 C4 120.0(2)
C5 C6 C7 121.1(2)
C6 C7 C8 121.37(18)
C6 C7 C2 119.34(18)
C8 C7 C2 119.27(17)
C9 C8 C7 119.93(17)
C8 C9 C13 121.61(17)
C8 C9 C10 129.14(18)
C13 C9 C10 109.22(17)
C11 C10 C9 102.24(16)
C12 C11 C10 112.85(18)
C11 C12 C13 108.53(17)
C11 C12 C20 122.90(17)
C13 C12 C20 128.57(16)
C1 C13 C9 120.34(17)
C1 C13 C12 132.53(17)
C9 C13 C12 107.10(16)
C19 C14 C15 118.48(17)
C19 C14 C1 120.80(15)
C15 C14 C1 120.71(17)
C16 C15 C14 121.06(18)
C17 C16 C15 118.16(17)
F1 C17 C16 118.37(18)
F1 C17 C18 118.39(19)
C16 C17 C18 123.23(18)
C17 C18 C19 118.10(19)
C18 C19 C14 120.96(17)
C25 C20 C21 118.48(18)
C25 C20 C12 119.83(16)
C21 C20 C12 121.60(17)
C22 C21 C20 120.50(18)
C21 C22 C23 120.43(18)
C24 C23 C22 119.3(2)
C23 C24 C25 120.5(2)
C24 C25 C20 120.75(18)

loop_
_geom_bond_atom_site_label_1
_geom_bond_atom_site_label_2
_geom_bond_distance
C1 C13 1.384(2)
C1 C2 1.440(3)
C1 C14 1.493(2)
C2 C3 1.419(3)
C2 C7 1.429(3)
C3 C4 1.365(3)
C4 C5 1.414(3)
C5 C6 1.363(3)
C6 C7 1.414(3)
C7 C8 1.427(3)
C8 C9 1.356(3)
C9 C13 1.438(2)
C9 C10 1.506(3)
C10 C11 1.493(3)
C11 C12 1.349(3)
C12 C13 1.480(3)
C12 C20 1.482(3)
C14 C19 1.395(3)
C14 C15 1.400(3)
C15 C16 1.389(3)
C16 C17 1.368(3)
C17 F1 1.365(2)
C17 C18 1.376(3)
C18 C19 1.391(3)
C20 C25 1.391(3)
C20 C21 1.398(2)
C21 C22 1.384(3)
C22 C23 1.389(3)
C23 C24 1.380(3)
C24 C25 1.385(3)
